data_2235439
loop_
_publ_author_name
'Ford, David K.'
'Young Jr, Victor G.'
'Barany, George'

_publ_section_title
;
 Bis[(methylsulfanyl)carbonyl]disulfane
;
_journal_coeditor_code GW2119
_journal_issue 7
_journal_name_full 'Acta Crystallographica Section E'
_journal_page_first o2102
_journal_paper_doi 10.1107/S1600536812024750
_journal_volume 68
_journal_year 2012
_chemical_formula_iupac 'C4 H6 O2 S4'
_chemical_formula_moiety 'C4 H6 O2 S4'
_chemical_formula_sum 'C4 H6 O2 S4'
_chemical_formula_weight 214.33
_chemical_name_common Bis[(methylthio)carbonyl]disulfane
_chemical_name_systematic
;
Bis[(methylsulfanyl)carbonyl]disulfane
;
_space_group_IT_number 2
_symmetry_cell_setting triclinic
_symmetry_space_group_name_Hall '-P 1'
_symmetry_space_group_name_H-M 'P -1'
_atom_sites_solution_hydrogens geom
_atom_sites_solution_primary direct
_atom_sites_solution_secondary difmap
_audit_creation_method SHELXL97
_cell_angle_alpha 109.875(2)
_cell_angle_beta 92.154(2)
_cell_angle_gamma 101.481(2)
_cell_formula_units_Z 2
_cell_length_a 5.3300(7)
_cell_length_b 8.6935(12)
_cell_length_c 9.9166(13)
_cell_measurement_reflns_used 2965
_cell_measurement_temperature 123(2)
_cell_measurement_theta_max 27.47
_cell_measurement_theta_min 2.20
_cell_volume 420.71(10)
_computing_cell_refinement 'SMART (Bruker, 1998)'
_computing_data_collection 'SMART (Bruker, 1998)'
_computing_data_reduction 'SAINT (Bruker, 1998)'
_computing_molecular_graphics 'SHELXTL (Sheldrick, 2008<i>b</i>)'
_computing_publication_material 'SHELXTL (Sheldrick, 2008<i>b</i>)'
_computing_structure_refinement 'SHELXTL (Sheldrick, 2008<i>b</i>)'
_computing_structure_solution 'SHELXTL (Sheldrick, 2008<i>b</i>)'
_diffrn_ambient_temperature 123(2)
_diffrn_measured_fraction_theta_full 0.983
_diffrn_measured_fraction_theta_max 0.983
_diffrn_measurement_device_type 'Bruker SMART CCD area-detector'
_diffrn_measurement_method '\f and \w'
_diffrn_radiation_monochromator graphite
_diffrn_radiation_source 'sealed tube'
_diffrn_radiation_type MoK\a
_diffrn_radiation_wavelength 0.71073
_diffrn_reflns_av_R_equivalents 0.0217
_diffrn_reflns_av_sigmaI/netI 0.0207
_diffrn_reflns_limit_h_max 6
_diffrn_reflns_limit_h_min -6
_diffrn_reflns_limit_k_max 10
_diffrn_reflns_limit_k_min -11
_diffrn_reflns_limit_l_max 12
_diffrn_reflns_limit_l_min 0
_diffrn_reflns_number 5024
_diffrn_reflns_theta_full 27.47
_diffrn_reflns_theta_max 27.47
_diffrn_reflns_theta_min 2.20
_exptl_absorpt_coefficient_mu 1.066
_exptl_absorpt_correction_T_max 0.7764
_exptl_absorpt_correction_T_min 0.7066
_exptl_absorpt_correction_type multi-scan
_exptl_absorpt_process_details '(SADABS; Sheldrick, 2008<i>a</i>)'
_exptl_crystal_colour colourless
_exptl_crystal_density_diffrn 1.692
_exptl_crystal_density_method 'not measured'
_exptl_crystal_description block
_exptl_crystal_F_000 220
_exptl_crystal_size_max 0.35
_exptl_crystal_size_mid 0.30
_exptl_crystal_size_min 0.25
_refine_diff_density_max 0.356
_refine_diff_density_min -0.236
_refine_ls_extinction_method none
_refine_ls_goodness_of_fit_ref 1.066
_refine_ls_hydrogen_treatment constr
_refine_ls_matrix_type full
_refine_ls_number_parameters 93
_refine_ls_number_reflns 1894
_refine_ls_number_restraints 0
_refine_ls_restrained_S_all 1.066
_refine_ls_R_factor_all 0.0228
_refine_ls_R_factor_gt 0.0206
_refine_ls_shift/su_max 0.001
_refine_ls_shift/su_mean 0.000
_refine_ls_structure_factor_coef Fsqd
_refine_ls_weighting_details 'calc w = 1/[\s^2^(Fo^2^)+(0.0267P)^2^+0.1517P] where P=(Fo^2^+2Fc^2^)/3'
_refine_ls_weighting_scheme calc
_refine_ls_wR_factor_gt 0.0533
_refine_ls_wR_factor_ref 0.0543
_reflns_number_gt 1774
_reflns_number_total 1894
_reflns_threshold_expression I>2\s(I)
_cod_data_source_file gw2119.cif
_cod_data_source_block I
_cod_database_code 2235439
_cod_database_fobs_code 2235439

loop_
_symmetry_equiv_pos_as_xyz
'x, y, z'
'-x, -y, -z'

loop_
_atom_site_type_symbol
_atom_site_label
_atom_site_fract_x
_atom_site_fract_y
_atom_site_fract_z
_atom_site_U_iso_or_equiv
_atom_site_adp_type
_atom_site_calc_flag
_atom_site_refinement_flags
_atom_site_occupancy
_atom_site_symmetry_multiplicity
S S1 0.14601(6) 0.32879(4) 0.88175(3) 0.01738(9) Uani d . 1 1
S S2 0.29712(6) 0.29567(4) 0.58244(3) 0.01738(9) Uani d . 1 1
S S3 0.59396(6) 0.46586(4) 0.72293(4) 0.01720(9) Uani d . 1 1
S S4 0.23910(6) 0.67401(4) 0.66158(4) 0.01664(9) Uani d . 1 1
O O1 -0.13318(18) 0.13895(12) 0.63241(11) 0.0206(2) Uani d . 1 1
O O2 0.68271(19) 0.78866(12) 0.83115(12) 0.0242(2) Uani d . 1 1
C C1 -0.1386(3) 0.22275(18) 0.93481(15) 0.0203(3) Uani d . 1 1
H H1A -0.1228 0.2564 1.0402 0.030 Uiso calc R 1 1
H H1B -0.1567 0.1011 0.8914 0.030 Uiso calc R 1 1
H H1C -0.2906 0.2533 0.9016 0.030 Uiso calc R 1 1
C C2 0.0631(2) 0.23846(16) 0.69410(14) 0.0151(3) Uani d . 1 1
C C3 0.5248(2) 0.66889(17) 0.75182(14) 0.0162(3) Uani d . 1 1
C C4 0.2779(3) 0.89933(17) 0.72402(17) 0.0224(3) Uani d . 1 1
H H4A 0.1240 0.9264 0.6889 0.034 Uiso calc R 1 1
H H4B 0.4291 0.9490 0.6872 0.034 Uiso calc R 1 1
H H4C 0.3016 0.9447 0.8298 0.034 Uiso calc R 1 1

loop_
_atom_site_aniso_label
_atom_site_aniso_U_11
_atom_site_aniso_U_22
_atom_site_aniso_U_33
_atom_site_aniso_U_12
_atom_site_aniso_U_13
_atom_site_aniso_U_23
S1 0.01675(17) 0.01802(17) 0.01540(17) 0.00122(12) 0.00094(12) 0.00507(13)
S2 0.01809(17) 0.01627(17) 0.01596(17) 0.00210(12) 0.00280(12) 0.00433(13)
S3 0.01357(16) 0.01617(17) 0.02213(18) 0.00337(12) 0.00094(13) 0.00725(13)
S4 0.01479(16) 0.01637(17) 0.01887(17) 0.00321(12) -0.00024(12) 0.00678(13)
O1 0.0178(5) 0.0190(5) 0.0212(5) 0.0005(4) -0.0005(4) 0.0048(4)
O2 0.0210(5) 0.0181(5) 0.0297(6) 0.0003(4) -0.0060(4) 0.0070(4)
C1 0.0189(7) 0.0214(7) 0.0213(7) 0.0026(5) 0.0049(5) 0.0094(6)
C2 0.0164(6) 0.0130(6) 0.0169(6) 0.0058(5) 0.0021(5) 0.0050(5)
C3 0.0151(6) 0.0169(6) 0.0184(6) 0.0037(5) 0.0031(5) 0.0083(5)
C4 0.0231(7) 0.0162(7) 0.0288(8) 0.0053(5) 0.0006(6) 0.0090(6)

loop_
_atom_type_symbol
_atom_type_description
_atom_type_scat_dispersion_real
_atom_type_scat_dispersion_imag
_atom_type_scat_source
C C 0.0033 0.0016 'International Tables Vol C Tables 4.2.6.8 and 6.1.1.4'
H H 0.0000 0.0000 'International Tables Vol C Tables 4.2.6.8 and 6.1.1.4'
O O 0.0106 0.0060 'International Tables Vol C Tables 4.2.6.8 and 6.1.1.4'
S S 0.1246 0.1234 'International Tables Vol C Tables 4.2.6.8 and 6.1.1.4'

loop_
_geom_angle_atom_site_label_1
_geom_angle_atom_site_label_2
_geom_angle_atom_site_label_3
_geom_angle
C2 S1 C1 98.04(6)
C2 S2 S3 105.23(5)
C3 S3 S2 105.85(5)
C3 S4 C4 97.96(7)
S1 C1 H1A 109.5
S1 C1 H1B 109.5
H1A C1 H1B 109.5
S1 C1 H1C 109.5
H1A C1 H1C 109.5
H1B C1 H1C 109.5
O1 C2 S1 126.15(10)
O1 C2 S2 116.70(10)
S1 C2 S2 117.13(7)
O2 C3 S4 126.34(11)
O2 C3 S3 116.20(10)
S4 C3 S3 117.46(7)
S4 C4 H4A 109.5
S4 C4 H4B 109.5
H4A C4 H4B 109.5
S4 C4 H4C 109.5
H4A C4 H4C 109.5
H4B C4 H4C 109.5

loop_
_geom_bond_atom_site_label_1
_geom_bond_atom_site_label_2
_geom_bond_distance
S1 C2 1.7553(14)
S1 C1 1.8057(14)
S2 C2 1.8057(13)
S2 S3 2.0332(5)
S3 C3 1.8047(14)
S4 C3 1.7528(14)
S4 C4 1.8077(14)
O1 C2 1.2037(16)
O2 C3 1.2067(17)
C1 H1A 0.9800
C1 H1B 0.9800
C1 H1C 0.9800
C4 H4A 0.9800
C4 H4B 0.9800
C4 H4C 0.9800

loop_
_geom_torsion_atom_site_label_1
_geom_torsion_atom_site_label_2
_geom_torsion_atom_site_label_3
_geom_torsion_atom_site_label_4
_geom_torsion
C2 S2 S3 C3 -90.99(6)
C1 S1 C2 O1 1.09(13)
C1 S1 C2 S2 -177.21(8)
S3 S2 C2 O1 179.07(9)
S3 S2 C2 S1 -2.46(8)
C4 S4 C3 O2 1.13(14)
C4 S4 C3 S3 -178.16(8)
S2 S3 C3 O2 -178.71(10)
S2 S3 C3 S4 0.65(8)

loop_
_cod_related_entry_id
_cod_related_entry_database
_cod_related_entry_code
1 ChemSpider 30657869
